data_2013040
loop_
_publ_author_name
'Masci, Bernardo'
'Levi Mortera, Stefano'
'Varrone, Maurizio'
'Thu\'ery, Pierre'

_publ_section_title
;
 (+-)-6-<i>tert</i>-Butyl-8-hydroxymethyl-2-phenyl-4<i>H</i>-1,3-benzodioxin
 and
 2,2,2',2',6,6'-hexamethyl-8,8'-methylenebis(4<i>H</i>-1,3-benzodioxin)
;
_journal_issue 11
_journal_name_full 'Acta Crystallographica Section C'
_journal_page_first o649
_journal_page_last o651
_journal_paper_doi 10.1107/S0108270102017481
_journal_volume 58
_journal_year 2002
_chemical_formula_moiety 'C23 H28 O4'
_chemical_formula_sum 'C23 H28 O4'
_chemical_formula_weight 368.45
_chemical_name_systematic
;
2,2,2',2',6,6'-hexamethyl-8,8'-methylenebis(4H-benzo-1,3-dioxin)
;
_space_group_IT_number 82
_symmetry_cell_setting tetragonal
_symmetry_space_group_name_Hall 'I -4'
_symmetry_space_group_name_H-M 'I -4'
_atom_sites_solution_hydrogens geom
_atom_sites_solution_primary direct
_atom_sites_solution_secondary difmap
_audit_creation_method SHELXL97
_cell_angle_alpha 90
_cell_angle_beta 90
_cell_angle_gamma 90
_cell_formula_units_Z 8
_cell_length_a 20.5349(10)
_cell_length_b 20.5349(10)
_cell_length_c 9.3356(5)
_cell_measurement_reflns_used 14507
_cell_measurement_temperature 100(2)
_cell_measurement_theta_max 25.67
_cell_measurement_theta_min 2.81
_cell_volume 3936.7(3)
_computing_cell_refinement 'DENZO-SMN (Otwinowski & Minor, 1997)'
_computing_data_collection 'KappaCCD Server Software (Nonius, 1997)'
_computing_data_reduction DENZO-SMN
_computing_molecular_graphics 'SHELXTL (Bruker, 1999)'
_computing_publication_material 'SHELXTL and PARST97 (Nardelli, 1995)'
_computing_structure_refinement 'SHELXL97 (Sheldrick, 1997)'
_computing_structure_solution 'SHELXS97 (Sheldrick, 1997)'
_diffrn_ambient_temperature 100(2)
_diffrn_detector_area_resol_mean 18
_diffrn_measured_fraction_theta_full 0.997
_diffrn_measured_fraction_theta_max 0.997
_diffrn_measurement_device_type 'Nonius KappaCCD area-detector'
_diffrn_measurement_method \f
_diffrn_radiation_monochromator graphite
_diffrn_radiation_source 'fine-focus sealed tube'
_diffrn_radiation_type MoK\a
_diffrn_radiation_wavelength 0.71073
_diffrn_reflns_av_R_equivalents 0.042
_diffrn_reflns_av_sigmaI/netI 0.049
_diffrn_reflns_limit_h_max 24
_diffrn_reflns_limit_h_min -25
_diffrn_reflns_limit_k_max 17
_diffrn_reflns_limit_k_min -17
_diffrn_reflns_limit_l_max 11
_diffrn_reflns_limit_l_min -11
_diffrn_reflns_number 14507
_diffrn_reflns_theta_full 25.67
_diffrn_reflns_theta_max 25.67
_diffrn_reflns_theta_min 2.81
_diffrn_standards_decay_% none
_exptl_absorpt_coefficient_mu 0.084
_exptl_absorpt_correction_type none
_exptl_crystal_colour colourless
_exptl_crystal_density_diffrn 1.243
_exptl_crystal_density_meas ?
_exptl_crystal_density_method 'not measured'
_exptl_crystal_description parallelepipedic
_exptl_crystal_F_000 1584
_exptl_crystal_size_max 0.30
_exptl_crystal_size_mid 0.15
_exptl_crystal_size_min 0.15
_refine_diff_density_max 0.20
_refine_diff_density_min -0.19
_refine_ls_extinction_method none
_refine_ls_goodness_of_fit_ref 1.064
_refine_ls_hydrogen_treatment constr
_refine_ls_matrix_type full
_refine_ls_number_parameters 250
_refine_ls_number_reflns 1992
_refine_ls_number_restraints 0
_refine_ls_restrained_S_all 1.064
_refine_ls_R_factor_all 0.063
_refine_ls_R_factor_gt 0.044
_refine_ls_shift/su_max <0.001
_refine_ls_shift/su_mean 0.000
_refine_ls_structure_factor_coef Fsqd
_refine_ls_weighting_details 'calc w = 1/[\s^2^(Fo^2^)+(0.0333P)^2^+3.4238P] where P=(Fo^2^+2Fc^2^)/3'
_refine_ls_weighting_scheme calc
_refine_ls_wR_factor_gt 0.089
_refine_ls_wR_factor_ref 0.097
_reflns_number_gt 1642
_reflns_number_total 1992
_reflns_threshold_expression I>2\s(I)
_cod_data_source_file ln1148.cif
_cod_data_source_block II
_cod_depositor_comments
;
The following automatic conversions were performed:

'_exptl_crystal_density_meas' value 'not measured' was changed to '?'
- the value is perceived as not measured.

Automatic conversion script
Id: cif_fix_values 3008 2015-01-20 13:52:24Z robertas 
;
_cod_original_sg_symbol_Hall I-4
_cod_original_sg_symbol_H-M I-4
_cod_database_code 2013040
_cod_database_fobs_code 2013040

loop_
_symmetry_equiv_pos_as_xyz
'x, y, z'
'-x, -y, z'
'y, -x, -z'
'-y, x, -z'
'x+1/2, y+1/2, z+1/2'
'-x+1/2, -y+1/2, z+1/2'
'y+1/2, -x+1/2, -z+1/2'
'-y+1/2, x+1/2, -z+1/2'

loop_
_atom_site_label
_atom_site_fract_x
_atom_site_fract_y
_atom_site_fract_z
_atom_site_U_iso_or_equiv
_atom_site_adp_type
_atom_site_calc_flag
_atom_site_refinement_flags
_atom_site_occupancy
_atom_site_disorder_assembly
_atom_site_disorder_group
_atom_site_type_symbol
O1 0.87848(9) 0.14978(9) 0.9082(2) 0.0244(5) Uani d . 1 . . O
O2 0.80255(9) 0.10588(9) 1.0674(2) 0.0277(5) Uani d . 1 . . O
O3 0.91780(9) 0.34589(9) 0.5632(2) 0.0245(5) Uani d . 1 . . O
O4 0.87838(10) 0.38071(10) 0.3405(2) 0.0282(5) Uani d . 1 . . O
C1 0.84886(13) 0.21060(14) 0.9186(3) 0.0221(6) Uani d . 1 . . C
C2 0.79052(15) 0.21860(15) 0.9909(3) 0.0245(7) Uani d . 1 . . C
C3 0.75856(14) 0.16064(14) 1.0605(4) 0.0294(7) Uani d . 1 . . C
H3A 0.7448 0.1722 1.1566 0.035 Uiso calc R 1 . . H
H3B 0.7202 0.1485 1.0063 0.035 Uiso calc R 1 . . H
C4 0.83620(15) 0.09527(14) 0.9364(3) 0.0262(6) Uani d . 1 . . C
C5 0.88047(15) 0.03801(15) 0.9612(4) 0.0316(7) Uani d . 1 . . C
H5A 0.9062 0.0455 1.0454 0.047 Uiso calc R 1 . . H
H5B 0.9087 0.0326 0.8800 0.047 Uiso calc R 1 . . H
H5C 0.8548 -0.0006 0.9739 0.047 Uiso calc R 1 . . H
C6 0.79056(16) 0.08497(16) 0.8102(3) 0.0328(8) Uani d . 1 . . C
H6A 0.7595 0.0517 0.8336 0.049 Uiso calc R 1 . . H
H6B 0.8153 0.0718 0.7279 0.049 Uiso calc R 1 . . H
H6C 0.7681 0.1249 0.7895 0.049 Uiso calc R 1 . . H
C7 0.88165(13) 0.26315(14) 0.8567(3) 0.0218(6) Uani d . 1 . . C
C8 0.85276(14) 0.32426(14) 0.8692(3) 0.0247(7) Uani d . 1 . . C
H8 0.8746 0.3601 0.8318 0.030 Uiso calc R 1 . . H
C9 0.79310(14) 0.33410(14) 0.9347(3) 0.0258(7) Uani d . 1 . . C
C10 0.76234(15) 0.28020(15) 0.9963(3) 0.0252(7) Uani d . 1 . . C
H10 0.7224 0.2856 1.0417 0.030 Uiso calc R 1 . . H
C11 0.76223(16) 0.40071(14) 0.9365(4) 0.0317(7) Uani d . 1 . . C
H11A 0.7898 0.4304 0.9879 0.048 Uiso calc R 1 . . H
H11B 0.7205 0.3983 0.9827 0.048 Uiso calc R 1 . . H
H11C 0.7567 0.4159 0.8399 0.048 Uiso calc R 1 . . H
C12 0.91809(14) 0.28218(14) 0.5157(3) 0.0232(6) Uani d . 1 . . C
C13 0.90554(14) 0.26667(14) 0.3732(3) 0.0243(7) Uani d . 1 . . C
C14 0.89157(15) 0.32024(14) 0.2684(3) 0.0297(7) Uani d . 1 . . C
H14A 0.9287 0.3257 0.2053 0.036 Uiso calc R 1 . . H
H14B 0.8543 0.3083 0.2102 0.036 Uiso calc R 1 . . H
C15 0.92227(15) 0.39487(14) 0.4526(3) 0.0259(7) Uani d . 1 . . C
C16 0.89806(17) 0.45657(15) 0.5218(4) 0.0342(8) Uani d . 1 . . C
H16A 0.9026 0.4921 0.4558 0.051 Uiso calc R 1 . . H
H16B 0.9232 0.4654 0.6064 0.051 Uiso calc R 1 . . H
H16C 0.8530 0.4515 0.5472 0.051 Uiso calc R 1 . . H
C17 0.99235(14) 0.39905(15) 0.4017(3) 0.0303(7) Uani d . 1 . . C
H17A 1.0053 0.3579 0.3622 0.045 Uiso calc R 1 . . H
H17B 1.0201 0.4097 0.4811 0.045 Uiso calc R 1 . . H
H17C 0.9960 0.4322 0.3296 0.045 Uiso calc R 1 . . H
C18 0.93054(13) 0.23392(14) 0.6187(3) 0.0218(6) Uani d . 1 . . C
C19 0.92992(13) 0.16928(14) 0.5728(3) 0.0249(6) Uani d . 1 . . C
H19 0.9379 0.1366 0.6394 0.030 Uiso calc R 1 . . H
C20 0.91784(14) 0.15164(14) 0.4307(3) 0.0269(7) Uani d . 1 . . C
C21 0.90538(14) 0.20123(15) 0.3323(3) 0.0264(7) Uani d . 1 . . C
H21 0.8968 0.1905 0.2373 0.032 Uiso calc R 1 . . H
C22 0.91840(16) 0.08130(15) 0.3856(4) 0.0334(8) Uani d . 1 . . C
H22A 0.8895 0.0754 0.3058 0.050 Uiso calc R 1 . . H
H22B 0.9043 0.0545 0.4640 0.050 Uiso calc R 1 . . H
H22C 0.9618 0.0690 0.3581 0.050 Uiso calc R 1 . . H
C23 0.94418(14) 0.25251(14) 0.7731(3) 0.0240(6) Uani d . 1 . . C
H23A 0.9694 0.2183 0.8184 0.029 Uiso calc R 1 . . H
H23B 0.9699 0.2921 0.7751 0.029 Uiso calc R 1 . . H

loop_
_atom_site_aniso_label
_atom_site_aniso_U_11
_atom_site_aniso_U_22
_atom_site_aniso_U_33
_atom_site_aniso_U_12
_atom_site_aniso_U_13
_atom_site_aniso_U_23
O1 0.0242(10) 0.0217(10) 0.0272(11) 0.0010(8) 0.0019(9) 0.0030(9)
O2 0.0319(12) 0.0269(11) 0.0244(11) -0.0015(9) 0.0060(10) 0.0019(10)
O3 0.0319(11) 0.0206(10) 0.0211(10) -0.0025(8) 0.0020(9) 0.0026(9)
O4 0.0315(12) 0.0272(12) 0.0258(11) 0.0008(9) -0.0032(9) 0.0033(9)
C1 0.0213(15) 0.0259(15) 0.0192(15) 0.0008(12) 0.0004(12) -0.0006(12)
C2 0.0267(16) 0.0287(17) 0.0182(15) -0.0026(13) 0.0002(13) 0.0006(12)
C3 0.0283(17) 0.0305(17) 0.0294(17) -0.0027(13) 0.0032(15) 0.0006(15)
C4 0.0278(16) 0.0262(16) 0.0246(15) -0.0049(13) 0.0026(14) 0.0011(14)
C5 0.0360(18) 0.0266(17) 0.0322(19) 0.0012(14) 0.0042(15) 0.0032(14)
C6 0.0334(18) 0.0342(19) 0.0306(18) -0.0050(15) -0.0011(14) -0.0027(14)
C7 0.0223(15) 0.0279(16) 0.0152(15) -0.0023(12) -0.0011(12) -0.0007(13)
C8 0.0288(16) 0.0248(16) 0.0206(15) -0.0021(12) -0.0013(13) 0.0002(13)
C9 0.0296(16) 0.0270(16) 0.0206(14) 0.0027(13) -0.0027(13) -0.0024(14)
C10 0.0238(16) 0.0320(17) 0.0198(15) 0.0004(13) 0.0002(13) -0.0052(13)
C11 0.0383(18) 0.0274(17) 0.0294(17) 0.0042(14) 0.0007(15) -0.0034(15)
C12 0.0251(16) 0.0236(16) 0.0207(15) -0.0011(13) 0.0012(12) -0.0005(12)
C13 0.0248(16) 0.0254(16) 0.0226(16) -0.0017(12) 0.0005(13) 0.0021(13)
C14 0.0362(18) 0.0294(17) 0.0235(16) -0.0018(14) -0.0021(14) 0.0007(14)
C15 0.0290(16) 0.0254(16) 0.0232(16) -0.0012(13) -0.0025(14) 0.0049(13)
C16 0.040(2) 0.0257(17) 0.037(2) -0.0003(14) 0.0012(15) 0.0015(15)
C17 0.0298(17) 0.0289(17) 0.0320(19) -0.0036(13) 0.0016(14) 0.0074(14)
C18 0.0169(14) 0.0246(15) 0.0238(15) -0.0023(12) 0.0019(12) 0.0018(13)
C19 0.0212(15) 0.0271(16) 0.0263(16) -0.0011(12) 0.0020(13) 0.0025(13)
C20 0.0230(15) 0.0289(16) 0.0289(16) -0.0024(13) 0.0031(14) -0.0022(14)
C21 0.0259(16) 0.0323(17) 0.0211(15) -0.0020(14) -0.0018(13) -0.0029(13)
C22 0.0355(18) 0.0301(18) 0.0347(19) -0.0025(14) 0.0016(15) -0.0046(15)
C23 0.0240(15) 0.0273(16) 0.0207(15) -0.0013(13) -0.0019(13) 0.0022(13)

loop_
_atom_type_symbol
_atom_type_description
_atom_type_scat_dispersion_real
_atom_type_scat_dispersion_imag
_atom_type_scat_source
C C 0.0033 0.0016 'International Tables Vol C Tables 4.2.6.8 and 6.1.1.4'
H H 0.0000 0.0000 'International Tables Vol C Tables 4.2.6.8 and 6.1.1.4'
O O 0.0106 0.0060 'International Tables Vol C Tables 4.2.6.8 and 6.1.1.4'

loop_
_geom_angle_atom_site_label_1
_geom_angle_atom_site_label_2
_geom_angle_atom_site_label_3
_geom_angle
C1 O1 C4 114.9(2)
C4 O2 C3 112.6(2)
C12 O3 C15 115.5(2)
C15 O4 C14 113.9(2)
C2 C1 O1 121.2(2)
C2 C1 C7 121.8(3)
O1 C1 C7 117.0(2)
C1 C2 C10 119.0(3)
C1 C2 C3 119.6(3)
C10 C2 C3 121.4(3)
O2 C3 C2 111.2(2)
O2 C3 H3A 109.4
C2 C3 H3A 109.4
O2 C3 H3B 109.4
C2 C3 H3B 109.4
H3A C3 H3B 108.0
O2 C4 O1 109.3(2)
O2 C4 C5 106.3(2)
O1 C4 C5 105.7(2)
O2 C4 C6 112.8(2)
O1 C4 C6 109.7(2)
C5 C4 C6 112.5(3)
C4 C5 H5A 109.5
C4 C5 H5B 109.5
H5A C5 H5B 109.5
C4 C5 H5C 109.5
H5A C5 H5C 109.5
H5B C5 H5C 109.5
C4 C6 H6A 109.5
C4 C6 H6B 109.5
H6A C6 H6B 109.5
C4 C6 H6C 109.5
H6A C6 H6C 109.5
H6B C6 H6C 109.5
C8 C7 C1 117.1(3)
C8 C7 C23 122.2(3)
C1 C7 C23 120.6(3)
C9 C8 C7 123.1(3)
C9 C8 H8 118.5
C7 C8 H8 118.5
C8 C9 C10 117.8(3)
C8 C9 C11 120.6(3)
C10 C9 C11 121.6(3)
C2 C10 C9 121.1(3)
C2 C10 H10 119.4
C9 C10 H10 119.4
C9 C11 H11A 109.5
C9 C11 H11B 109.5
H11A C11 H11B 109.5
C9 C11 H11C 109.5
H11A C11 H11C 109.5
H11B C11 H11C 109.5
O3 C12 C13 121.5(3)
O3 C12 C18 116.7(2)
C13 C12 C18 121.8(3)
C12 C13 C21 118.8(3)
C12 C13 C14 119.4(3)
C21 C13 C14 121.7(3)
O4 C14 C13 111.3(2)
O4 C14 H14A 109.4
C13 C14 H14A 109.4
O4 C14 H14B 109.4
C13 C14 H14B 109.4
H14A C14 H14B 108.0
O4 C15 O3 110.3(2)
O4 C15 C16 106.3(2)
O3 C15 C16 105.0(2)
O4 C15 C17 112.6(2)
O3 C15 C17 108.9(2)
C16 C15 C17 113.5(3)
C15 C16 H16A 109.5
C15 C16 H16B 109.5
H16A C16 H16B 109.5
C15 C16 H16C 109.5
H16A C16 H16C 109.5
H16B C16 H16C 109.5
C15 C17 H17A 109.5
C15 C17 H17B 109.5
H17A C17 H17B 109.5
C15 C17 H17C 109.5
H17A C17 H17C 109.5
H17B C17 H17C 109.5
C19 C18 C12 117.3(3)
C19 C18 C23 122.2(3)
C12 C18 C23 120.4(3)
C20 C19 C18 122.7(3)
C20 C19 H19 118.6
C18 C19 H19 118.6
C19 C20 C21 118.0(3)
C19 C20 C22 120.9(3)
C21 C20 C22 121.1(3)
C20 C21 C13 121.4(3)
C20 C21 H21 119.3
C13 C21 H21 119.3
C20 C22 H22A 109.5
C20 C22 H22B 109.5
H22A C22 H22B 109.5
C20 C22 H22C 109.5
H22A C22 H22C 109.5
H22B C22 H22C 109.5
C7 C23 C18 111.6(2)
C7 C23 H23A 109.3
C18 C23 H23A 109.3
C7 C23 H23B 109.3
C18 C23 H23B 109.3
H23A C23 H23B 108.0

loop_
_geom_bond_atom_site_label_1
_geom_bond_atom_site_label_2
_geom_bond_site_symmetry_2
_geom_bond_distance
_geom_bond_publ_flag
O1 C1 . 1.393(3) ?
O1 C4 . 1.441(3) ?
O2 C4 . 1.422(4) ?
O2 C3 . 1.444(3) ?
O3 C12 . 1.381(3) ?
O3 C15 . 1.444(3) ?
O4 C15 . 1.412(4) ?
O4 C14 . 1.438(4) ?
C1 C2 . 1.385(4) ?
C1 C7 . 1.397(4) ?
C2 C10 . 1.392(4) ?
C2 C3 . 1.507(4) ?
C3 H3A . 0.9700 ?
C3 H3B . 0.9700 ?
C4 C5 . 1.504(4) ?
C4 C6 . 1.520(4) ?
C5 H5A . 0.9600 ?
C5 H5B . 0.9600 ?
C5 H5C . 0.9600 ?
C6 H6A . 0.9600 ?
C6 H6B . 0.9600 ?
C6 H6C . 0.9600 ?
C7 C8 . 1.393(4) ?
C7 C23 . 1.519(4) ?
C8 C9 . 1.384(4) ?
C8 H8 . 0.9300 ?
C9 C10 . 1.398(4) ?
C9 C11 . 1.508(4) ?
C10 H10 . 0.9300 ?
C11 H11A . 0.9600 ?
C11 H11B . 0.9600 ?
C11 H11C . 0.9600 ?
C12 C13 . 1.392(4) ?
C12 C18 . 1.404(4) ?
C13 C21 . 1.397(4) ?
C13 C14 . 1.500(4) ?
C14 H14A . 0.9700 ?
C14 H14B . 0.9700 ?
C15 C16 . 1.506(4) ?
C15 C17 . 1.518(4) ?
C16 H16A . 0.9600 ?
C16 H16B . 0.9600 ?
C16 H16C . 0.9600 ?
C17 H17A . 0.9600 ?
C17 H17B . 0.9600 ?
C17 H17C . 0.9600 ?
C18 C19 . 1.395(4) ?
C18 C23 . 1.516(4) ?
C19 C20 . 1.397(4) ?
C19 H19 . 0.9300 ?
C20 C21 . 1.396(4) ?
C20 C22 . 1.505(4) ?
C21 H21 . 0.9300 ?
C22 H22A . 0.9600 ?
C22 H22B . 0.9600 ?
C22 H22C . 0.9600 ?
C23 H23A . 0.9700 ?
C23 H23B . 0.9700 ?

loop_
_geom_torsion_atom_site_label_1
_geom_torsion_atom_site_label_2
_geom_torsion_atom_site_label_3
_geom_torsion_atom_site_label_4
_geom_torsion
C4 O1 C1 C2 18.4(4)
C4 O1 C1 C7 -163.5(3)
O1 C1 C2 C10 -178.9(3)
C7 C1 C2 C10 3.0(5)
O1 C1 C2 C3 0.4(5)
C7 C1 C2 C3 -177.6(3)
C4 O2 C3 C2 -45.7(4)
C1 C2 C3 O2 12.9(5)
C10 C2 C3 O2 -167.8(3)
C3 O2 C4 O1 65.3(3)
C3 O2 C4 C5 179.0(3)
C3 O2 C4 C6 -57.1(4)
C1 O1 C4 O2 -50.1(4)
C1 O1 C4 C5 -164.2(3)
C1 O1 C4 C6 74.2(4)
C2 C1 C7 C8 -0.8(5)
O1 C1 C7 C8 -178.9(3)
C2 C1 C7 C23 -177.6(3)
O1 C1 C7 C23 4.3(5)
C1 C7 C8 C9 -2.3(5)
C23 C7 C8 C9 174.5(3)
C7 C8 C9 C10 2.9(5)
C7 C8 C9 C11 -175.9(3)
C1 C2 C10 C9 -2.4(5)
C3 C2 C10 C9 178.3(3)
C8 C9 C10 C2 -0.5(5)
C11 C9 C10 C2 178.4(3)
C15 O3 C12 C13 -16.9(4)
C15 O3 C12 C18 164.2(3)
O3 C12 C13 C21 -178.9(3)
C18 C12 C13 C21 0.0(5)
O3 C12 C13 C14 0.2(5)
C18 C12 C13 C14 179.1(3)
C15 O4 C14 C13 45.0(4)
C12 C13 C14 O4 -13.6(4)
C21 C13 C14 O4 165.5(3)
C14 O4 C15 O3 -62.6(4)
C14 O4 C15 C16 -175.8(3)
C14 O4 C15 C17 59.2(3)
C12 O3 C15 O4 46.9(4)
C12 O3 C15 C16 160.9(3)
C12 O3 C15 C17 -77.2(3)
O3 C12 C18 C19 179.0(3)
C13 C12 C18 C19 0.1(5)
O3 C12 C18 C23 -1.2(4)
C13 C12 C18 C23 179.9(3)
C12 C18 C19 C20 0.3(5)
C23 C18 C19 C20 -179.6(3)
C18 C19 C20 C21 -0.6(5)
C18 C19 C20 C22 179.3(3)
C19 C20 C21 C13 0.7(5)
C22 C20 C21 C13 -179.3(3)
C12 C13 C21 C20 -0.3(5)
C14 C13 C21 C20 -179.4(3)
C19 C18 C23 C7 -96.7(4)
C12 C18 C23 C7 83.5(4)
C8 C7 C23 C18 -92.2(4)
C1 C7 C23 C18 84.4(4)

loop_
_cod_related_entry_id
_cod_related_entry_database
_cod_related_entry_code
1 ChemSpider 21134716
